data_7108045
loop_
_publ_author_name
'Ryosuke Miyake'
'Mitsuhiko Shionoya'

_publ_section_title
;
 Reversible structural switch in the nano-cavity of crystalline
 metallo-macrocycles with smooth ligand exchange by non-coordinating guest
 stimuli
;
_journal_name_full Chem.Commun.
_journal_page_first 7553
_journal_paper_doi 10.1039/c2cc32857g
_journal_volume 48
_journal_year 2012
_chemical_formula_sum 'C48 H108 N36 Ni4 O36'
_chemical_formula_weight 2000.54
_chemical_name_systematic
;
?
;
_space_group_IT_number 82
_symmetry_cell_setting tetragonal
_symmetry_space_group_name_Hall 'I -4'
_symmetry_space_group_name_H-M 'I -4'
_atom_sites_solution_hydrogens geom
_atom_sites_solution_primary direct
_atom_sites_solution_secondary difmap
_audit_creation_method SHELXL-97
_cell_angle_alpha 90.00
_cell_angle_beta 90.00
_cell_angle_gamma 90.00
_cell_formula_units_Z 2
_cell_length_a 14.567(7)
_cell_length_b 14.567(7)
_cell_length_c 18.717(9)
_cell_measurement_reflns_used 981
_cell_measurement_temperature 93
_cell_measurement_theta_max 16.45
_cell_measurement_theta_min 2.18
_cell_volume 3972(3)
_computing_cell_refinement 'APEX2 (Bruker AXS, 2006)'
_computing_data_collection 'APEX2 (Bruker AXS, 2006)'
_computing_data_reduction 'SAINT (Bruker AXS, 2004)'
_computing_molecular_graphics 'XSHEL (Bruker AXS,2002)'
_computing_publication_material 'XCIF (Bruker AXS, 2001)'
_computing_structure_refinement 'SHELXL-97 (Sheldrick, 1997)'
_computing_structure_solution 'SHELXS-97 (Sheldrick, 1997)'
_diffrn_ambient_temperature 93
_diffrn_detector_area_resol_mean 8.333
_diffrn_measured_fraction_theta_full 0.998
_diffrn_measured_fraction_theta_max 0.998
_diffrn_measurement_device_type 'Bruker APEXII CCD area detector'
_diffrn_measurement_method 'phi and omega scans'
_diffrn_radiation_monochromator 'Bruker Helios multilayer confocal mirror'
_diffrn_radiation_source 'Bruker TXS fine-focus rotating anode'
_diffrn_radiation_type MoK\a
_diffrn_radiation_wavelength 0.71073
_diffrn_reflns_av_R_equivalents 0.1041
_diffrn_reflns_av_sigmaI/netI 0.1248
_diffrn_reflns_limit_h_max 17
_diffrn_reflns_limit_h_min -12
_diffrn_reflns_limit_k_max 15
_diffrn_reflns_limit_k_min -17
_diffrn_reflns_limit_l_max 19
_diffrn_reflns_limit_l_min -22
_diffrn_reflns_number 10416
_diffrn_reflns_theta_full 25.01
_diffrn_reflns_theta_max 25.01
_diffrn_reflns_theta_min 1.77
_exptl_absorpt_coefficient_mu 1.046
_exptl_absorpt_correction_T_max 0.9496
_exptl_absorpt_correction_T_min 0.8847
_exptl_absorpt_correction_type empirical
_exptl_absorpt_process_details
;
SADABS Sheldrick 1996
;
_exptl_crystal_colour purple
_exptl_crystal_density_diffrn 1.673
_exptl_crystal_density_method 'not measured'
_exptl_crystal_description prismatic
_exptl_crystal_F_000 2096
_exptl_crystal_size_max 0.12
_exptl_crystal_size_mid 0.10
_exptl_crystal_size_min 0.05
_refine_diff_density_max 1.126
_refine_diff_density_min -0.609
_refine_diff_density_rms 0.110
_refine_ls_abs_structure_details 'Flack H D (1983), Acta Cryst. A39, 876-881'
_refine_ls_abs_structure_Flack 0.05(4)
_refine_ls_extinction_method none
_refine_ls_goodness_of_fit_ref 1.037
_refine_ls_hydrogen_treatment constr
_refine_ls_matrix_type full
_refine_ls_number_parameters 336
_refine_ls_number_reflns 3521
_refine_ls_number_restraints 136
_refine_ls_restrained_S_all 1.023
_refine_ls_R_factor_all 0.1379
_refine_ls_R_factor_gt 0.0816
_refine_ls_shift/su_max 0.000
_refine_ls_shift/su_mean 0.000
_refine_ls_structure_factor_coef Fsqd
_refine_ls_weighting_details 'calc w=1/[\s^2^(Fo^2^)+(0.1140P)^2^+0.0000P] where P=(Fo^2^+2Fc^2^)/3'
_refine_ls_weighting_scheme calc
_refine_ls_wR_factor_gt 0.1858
_refine_ls_wR_factor_ref 0.2161
_reflns_number_gt 2128
_reflns_number_total 3521
_reflns_threshold_expression >2sigma(I)
_cod_data_source_file c2cc32857g.txt
_cod_data_source_block i-4_93K_after_333K
_cod_original_sg_symbol_H-M 'I-4 '
_cod_database_code 7108045

loop_
_symmetry_equiv_pos_as_xyz
'x, y, z'
'-x, -y, z'
'y, -x, -z'
'-y, x, -z'
'x+1/2, y+1/2, z+1/2'
'-x+1/2, -y+1/2, z+1/2'
'y+1/2, -x+1/2, -z+1/2'
'-y+1/2, x+1/2, -z+1/2'

loop_
_atom_site_label
_atom_site_type_symbol
_atom_site_fract_x
_atom_site_fract_y
_atom_site_fract_z
_atom_site_U_iso_or_equiv
_atom_site_adp_type
_atom_site_occupancy
_atom_site_symmetry_multiplicity
_atom_site_calc_flag
_atom_site_refinement_flags
_atom_site_disorder_assembly
_atom_site_disorder_group
C1 C 0.6599(11) 1.0893(8) 0.7729(7) 0.073(4) Uani 1 1 d . . .
H1A H 0.6736 1.1548 0.7677 0.110 Uiso 1 1 calc R . .
H1B H 0.6060 1.0816 0.8037 0.110 Uiso 1 1 calc R . .
H1C H 0.6473 1.0628 0.7258 0.110 Uiso 1 1 calc R . .
C2 C 0.7403(9) 1.0416(7) 0.8058(6) 0.047(3) Uani 1 1 d . . .
C3 C 0.7856(8) 0.9504(8) 0.9097(6) 0.057(3) Uani 1 1 d . . .
H3A H 0.7835 0.9744 0.9591 0.069 Uiso 1 1 calc R . .
H3B H 0.8465 0.9659 0.8896 0.069 Uiso 1 1 calc R . .
C4 C 0.7765(7) 0.8473(8) 0.9124(6) 0.048(3) Uani 1 1 d . . .
C5 C 0.8495(9) 0.8080(7) 0.9605(6) 0.054(3) Uani 1 1 d . . .
H5A H 0.9072 0.8425 0.9527 0.064 Uiso 1 1 calc R . .
H5B H 0.8307 0.8178 1.0108 0.064 Uiso 1 1 calc R . .
C6 C 0.6818(9) 0.8210(8) 0.9394(6) 0.055(3) Uani 1 1 d . . .
H6A H 0.6645 0.8639 0.9781 0.066 Uiso 1 1 calc R . .
H6B H 0.6372 0.8294 0.9000 0.066 Uiso 1 1 calc R . .
C7 C 0.7889(7) 0.7985(7) 0.8381(5) 0.034(2) Uani 1 1 d . . .
C8 C 0.8485(8) 0.7987(9) 0.7179(6) 0.054(3) Uani 1 1 d . . .
H8A H 0.8256 0.8375 0.6783 0.065 Uiso 1 1 calc R . .
H8B H 0.8125 0.7410 0.7179 0.065 Uiso 1 1 calc R . .
C9 C 0.9506(8) 0.7758(8) 0.7046(6) 0.051(3) Uani 1 1 d . . .
C10 C 0.9870(9) 0.8653(9) 0.6674(7) 0.067(4) Uani 1 1 d . . .
H10A H 0.9444 0.8815 0.6281 0.080 Uiso 1 1 calc R . .
H10B H 0.9854 0.9160 0.7025 0.080 Uiso 1 1 calc R . .
C11 C 0.9481(7) 0.6954(7) 0.6508(5) 0.039(2) Uani 1 1 d . . .
H11A H 0.9089 0.6460 0.6706 0.047 Uiso 1 1 calc R . .
H11B H 0.9194 0.7170 0.6060 0.047 Uiso 1 1 calc R . .
C12 C 0.9946(8) 0.7441(9) 0.7746(6) 0.048(3) Uani 1 1 d . . .
N1 N 0.7167(7) 0.9965(6) 0.8684(4) 0.051(2) Uani 1 1 d . . .
H1 H 0.6592 0.9962 0.8828 0.061 Uiso 1 1 calc R . .
N2 N 0.8680(7) 0.7091(6) 0.9498(4) 0.049(2) Uani 1 1 d . . .
H2A H 0.8882 0.6845 0.9922 0.059 Uiso 1 1 calc R . .
H2B H 0.9147 0.7030 0.9170 0.059 Uiso 1 1 calc R . .
N3 N 0.6730(8) 0.7284(6) 0.9661(5) 0.058(3) Uani 1 1 d . . .
H3C H 0.6126 0.7105 0.9620 0.070 Uiso 1 1 calc R . .
H3D H 0.6877 0.7281 1.0139 0.070 Uiso 1 1 calc R . .
N4 N 0.8332(6) 0.8474(6) 0.7869(4) 0.042(2) Uani 1 1 d . . .
H4 H 0.8517 0.9042 0.7940 0.051 Uiso 1 1 calc R . .
N5 N 1.0786(7) 0.8590(7) 0.6386(6) 0.062(3) Uani 1 1 d . . .
H5C H 1.1176 0.8708 0.6761 0.075 Uiso 1 1 calc R . .
H5D H 1.0845 0.9076 0.6075 0.075 Uiso 1 1 calc R . .
N6 N 1.0378(6) 0.6573(6) 0.6344(4) 0.044(2) Uani 1 1 d . . .
H6C H 1.0295 0.6075 0.6049 0.053 Uiso 1 1 calc R . .
H6D H 1.0632 0.6360 0.6762 0.053 Uiso 1 1 calc R . .
N7 N 1.0505(8) 0.8035(8) 0.8050(6) 0.072(3) Uani 1 1 d . . .
H7A H 1.0778 0.7895 0.8455 0.087 Uiso 1 1 calc R . .
H7B H 1.0606 0.8570 0.7847 0.087 Uiso 1 1 calc R . .
N1M N 0.7603(8) 0.5683(9) 1.0697(5) 0.076(3) Uani 1 1 d D . .
N2MA N 0.5000 1.0000 0.9690(6) 0.052(3) Uani 1 2 d SD . .
N3M N 0.4980(17) 0.4793(15) 1.0116(13) 0.037(7) Uani 0.25 1 d PDU A -1
N2MB N 1.012(3) 0.015(4) 0.9623(16) 0.084(6) Uani 0.25 1 d PDU B -2
Ni1 Ni 0.75458(10) 0.63308(9) 0.91422(7) 0.0459(4) Uani 1 1 d . . .
O1 O 0.8173(7) 1.0399(5) 0.7808(4) 0.065(2) Uani 1 1 d . . .
O2 O 0.7626(5) 0.7204(5) 0.8286(3) 0.0379(16) Uani 1 1 d . . .
O3 O 0.9767(5) 0.6708(6) 0.7975(4) 0.052(2) Uani 1 1 d . . .
O1M O 0.7473(8) 0.5122(7) 1.1143(4) 0.080(3) Uani 1 1 d . . .
O2M O 0.7559(8) 0.5408(6) 1.0030(4) 0.080(3) Uani 1 1 d . . .
O3M O 0.7820(6) 0.6471(6) 1.0821(4) 0.070(2) Uani 1 1 d D . .
O4MA O 0.5720(7) 1.0033(8) 1.0024(6) 0.099(4) Uani 1 1 d D . .
O5MA O 0.5000 1.0000 0.9035(6) 0.108(5) Uani 1 2 d SD . .
O9M O 0.5688(18) 0.523(2) 1.0190(14) 0.035(7) Uani 0.25 1 d PDU A -1
O7M O 0.493(2) 0.419(2) 0.966(2) 0.062(10) Uani 0.25 1 d PDU A -1
O8M O 0.4409(19) 0.479(2) 1.0603(15) 0.054(8) Uani 0.25 1 d PDU A -1
O4MB O 1.028(3) -0.053(3) 0.926(2) 0.084(7) Uani 0.25 1 d PDU B -2
O5MB O 0.961(3) 0.076(3) 0.9408(19) 0.083(7) Uani 0.25 1 d PDU B -2
O6MB O 1.033(3) 0.013(4) 1.0266(16) 0.085(7) Uani 0.25 1 d PDU B -2

loop_
_atom_site_aniso_label
_atom_site_aniso_U_11
_atom_site_aniso_U_22
_atom_site_aniso_U_33
_atom_site_aniso_U_23
_atom_site_aniso_U_13
_atom_site_aniso_U_12
C1 0.134(13) 0.046(8) 0.039(7) 0.003(6) 0.004(8) -0.013(8)
C2 0.076(9) 0.026(6) 0.038(7) -0.006(5) -0.001(6) -0.010(6)
C3 0.086(9) 0.062(8) 0.023(5) 0.002(6) 0.005(6) -0.020(6)
C4 0.065(7) 0.057(7) 0.023(5) -0.016(6) -0.002(6) 0.003(5)
C5 0.095(10) 0.032(6) 0.033(7) -0.012(5) -0.014(6) -0.016(6)
C6 0.082(9) 0.058(8) 0.025(6) -0.008(5) 0.004(5) -0.004(6)
C7 0.037(6) 0.050(7) 0.016(5) 0.016(4) -0.008(4) -0.001(5)
C8 0.069(8) 0.069(8) 0.024(6) 0.006(5) 0.006(5) 0.002(6)
C9 0.051(7) 0.065(8) 0.037(7) -0.003(5) -0.001(5) -0.004(6)
C10 0.075(10) 0.082(10) 0.043(7) 0.000(6) -0.009(6) 0.001(7)
C11 0.040(6) 0.054(7) 0.024(5) -0.009(5) 0.000(4) -0.005(5)
C12 0.046(7) 0.058(9) 0.040(7) -0.013(6) 0.018(5) -0.003(6)
N1 0.075(7) 0.056(6) 0.022(5) -0.001(4) 0.005(4) -0.008(5)
N2 0.070(7) 0.053(6) 0.025(5) 0.002(4) -0.010(4) 0.003(5)
N3 0.084(8) 0.065(7) 0.024(5) -0.014(5) 0.012(5) -0.003(6)
N4 0.056(6) 0.045(5) 0.027(5) -0.001(4) 0.000(4) -0.003(4)
N5 0.052(6) 0.060(7) 0.075(8) 0.019(5) 0.010(5) 0.013(5)
N6 0.047(5) 0.070(6) 0.015(4) 0.002(4) -0.001(4) -0.002(5)
N7 0.073(8) 0.086(8) 0.058(7) -0.011(6) -0.015(6) -0.008(6)
N1M 0.103(9) 0.086(9) 0.039(7) 0.011(7) 0.023(6) 0.037(8)
N2MA 0.060(10) 0.057(9) 0.039(8) 0.000 0.000 -0.003(7)
N3M 0.040(9) 0.037(10) 0.034(10) 0.000(7) -0.008(8) 0.007(8)
N2MB 0.084(7) 0.084(7) 0.084(7) 0.0000(8) 0.0001(8) 0.0001(8)
Ni1 0.0659(10) 0.0486(9) 0.0233(6) -0.0028(6) 0.0065(7) 0.0009(7)
O1 0.099(7) 0.054(5) 0.043(5) -0.003(4) 0.016(5) -0.013(5)
O2 0.047(4) 0.038(4) 0.029(4) 0.001(3) -0.005(3) -0.002(3)
O3 0.056(5) 0.079(6) 0.021(4) 0.004(4) 0.001(3) -0.009(4)
O1M 0.133(9) 0.085(7) 0.024(4) 0.017(5) 0.025(5) 0.034(6)
O2M 0.157(9) 0.059(6) 0.022(4) -0.008(4) 0.022(5) 0.004(6)
O3M 0.117(7) 0.062(6) 0.030(4) -0.011(5) 0.005(5) 0.005(5)
O4MA 0.084(8) 0.096(8) 0.119(10) -0.046(7) -0.017(7) 0.009(6)
O5MA 0.216(18) 0.093(10) 0.016(7) 0.000 0.000 0.019(11)
O9M 0.046(10) 0.038(10) 0.023(9) 0.012(8) 0.006(8) 0.002(8)
O7M 0.065(12) 0.061(12) 0.061(12) -0.001(9) -0.008(9) -0.004(9)
O8M 0.064(11) 0.053(11) 0.046(11) -0.002(8) -0.004(8) 0.013(8)
O4MB 0.084(7) 0.084(7) 0.084(7) -0.0004(9) 0.0002(9) -0.0001(9)
O5MB 0.083(7) 0.083(7) 0.083(7) 0.0001(9) 0.0000(9) 0.0001(9)
O6MB 0.085(7) 0.085(7) 0.085(7) 0.0001(9) 0.0002(9) 0.0001(9)

loop_
_atom_type_symbol
_atom_type_description
_atom_type_scat_dispersion_real
_atom_type_scat_dispersion_imag
_atom_type_scat_source
C C 0.0033 0.0016 'International Tables Vol C Tables 4.2.6.8 and 6.1.1.4'
H H 0.0000 0.0000 'International Tables Vol C Tables 4.2.6.8 and 6.1.1.4'
N N 0.0061 0.0033 'International Tables Vol C Tables 4.2.6.8 and 6.1.1.4'
O O 0.0106 0.0060 'International Tables Vol C Tables 4.2.6.8 and 6.1.1.4'
Ni Ni 0.3393 1.1124 'International Tables Vol C Tables 4.2.6.8 and 6.1.1.4'

loop_
_geom_angle_atom_site_label_1
_geom_angle_atom_site_label_2
_geom_angle_atom_site_label_3
_geom_angle
_geom_angle_site_symmetry_1
_geom_angle_site_symmetry_3
C2 C1 H1A 109.5 . .
C2 C1 H1B 109.5 . .
H1A C1 H1B 109.5 . .
C2 C1 H1C 109.5 . .
H1A C1 H1C 109.5 . .
H1B C1 H1C 109.5 . .
O1 C2 N1 123.0(12) . .
O1 C2 C1 125.1(12) . .
N1 C2 C1 111.9(12) . .
N1 C3 C4 115.0(9) . .
N1 C3 H3A 108.5 . .
C4 C3 H3A 108.5 . .
N1 C3 H3B 108.5 . .
C4 C3 H3B 108.5 . .
H3A C3 H3B 107.5 . .
C5 C4 C3 109.7(9) . .
C5 C4 C6 110.3(10) . .
C3 C4 C6 110.0(9) . .
C5 C4 C7 106.1(8) . .
C3 C4 C7 114.2(9) . .
C6 C4 C7 106.6(8) . .
N2 C5 C4 114.6(8) . .
N2 C5 H5A 108.6 . .
C4 C5 H5A 108.6 . .
N2 C5 H5B 108.6 . .
C4 C5 H5B 108.6 . .
H5A C5 H5B 107.6 . .
N3 C6 C4 115.5(10) . .
N3 C6 H6A 108.4 . .
C4 C6 H6A 108.4 . .
N3 C6 H6B 108.4 . .
C4 C6 H6B 108.4 . .
H6A C6 H6B 107.5 . .
O2 C7 N4 122.5(9) . .
O2 C7 C4 121.2(8) . .
N4 C7 C4 116.2(9) . .
N4 C8 C9 112.7(9) . .
N4 C8 H8A 109.1 . .
C9 C8 H8A 109.1 . .
N4 C8 H8B 109.1 . .
C9 C8 H8B 109.1 . .
H8A C8 H8B 107.8 . .
C12 C9 C11 109.8(10) . .
C12 C9 C8 109.3(9) . .
C11 C9 C8 104.2(9) . .
C12 C9 C10 119.3(10) . .
C11 C9 C10 110.4(9) . .
C8 C9 C10 102.6(10) . .
N5 C10 C9 115.2(11) . .
N5 C10 H10A 108.5 . .
C9 C10 H10A 108.5 . .
N5 C10 H10B 108.5 . .
C9 C10 H10B 108.5 . .
H10A C10 H10B 107.5 . .
N6 C11 C9 114.0(8) . .
N6 C11 H11A 108.8 . .
C9 C11 H11A 108.8 . .
N6 C11 H11B 108.8 . .
C9 C11 H11B 108.8 . .
H11A C11 H11B 107.7 . .
O3 C12 N7 125.0(12) . .
O3 C12 C9 119.5(11) . .
N7 C12 C9 115.5(12) . .
C2 N1 C3 120.2(10) . .
C2 N1 H1 119.9 . .
C3 N1 H1 119.9 . .
C5 N2 Ni1 114.4(7) . .
C5 N2 H2A 108.6 . .
Ni1 N2 H2A 108.6 . .
C5 N2 H2B 108.6 . .
Ni1 N2 H2B 108.6 . .
H2A N2 H2B 107.6 . .
C6 N3 Ni1 114.4(7) . .
C6 N3 H3C 108.7 . .
Ni1 N3 H3C 108.7 . .
C6 N3 H3D 108.7 . .
Ni1 N3 H3D 108.7 . .
H3C N3 H3D 107.6 . .
C7 N4 C8 115.6(9) . .
C7 N4 H4 122.2 . .
C8 N4 H4 122.2 . .
C10 N5 Ni1 125.5(8) . 7_566
C10 N5 H5C 106.0 . .
Ni1 N5 H5C 106.0 7_566 .
C10 N5 H5D 106.0 . .
Ni1 N5 H5D 106.0 7_566 .
H5C N5 H5D 106.3 . .
C11 N6 Ni1 117.0(6) . 7_566
C11 N6 H6C 108.0 . .
Ni1 N6 H6C 108.0 7_566 .
C11 N6 H6D 108.0 . .
Ni1 N6 H6D 108.0 7_566 .
H6C N6 H6D 107.3 . .
C12 N7 H7A 120.0 . .
C12 N7 H7B 120.0 . .
H7A N7 H7B 120.0 . .
O1M N1M O3M 124.0(11) . .
O1M N1M O2M 117.0(12) . .
O3M N1M O2M 118.9(10) . .
O4MA N2MA O4MA 118.4(15) . 2_675
O4MA N2MA O5MA 120.8(8) . .
O4MA N2MA O5MA 120.8(7) 2_675 .
O9M N3M O7M 120.2(15) . .
O9M N3M O8M 119.2(14) . .
O7M N3M O8M 118.2(14) . .
O4MB N2MB O5MB 121.1(17) . .
O4MB N2MB O6MB 118.7(16) . .
O5MB N2MB O6MB 118.6(17) . .
O2 Ni1 N3 89.0(3) . .
O2 Ni1 N5 84.9(4) . 8_646
N3 Ni1 N5 91.3(4) . 8_646
O2 Ni1 N2 82.8(3) . .
N3 Ni1 N2 87.1(4) . .
N5 Ni1 N2 167.7(4) 8_646 .
O2 Ni1 N6 92.1(3) . 8_646
N3 Ni1 N6 177.0(4) . 8_646
N5 Ni1 N6 91.6(4) 8_646 8_646
N2 Ni1 N6 90.3(3) . 8_646
O2 Ni1 O2M 176.2(4) . .
N3 Ni1 O2M 93.6(4) . .
N5 Ni1 O2M 97.8(4) 8_646 .
N2 Ni1 O2M 94.5(4) . .
N6 Ni1 O2M 85.2(3) 8_646 .
C7 O2 Ni1 119.0(6) . .
N1M O2M Ni1 123.2(8) . .

loop_
_geom_bond_atom_site_label_1
_geom_bond_atom_site_label_2
_geom_bond_distance
_geom_bond_site_symmetry_2
C1 C2 1.494(19) .
C1 H1A 0.9800 .
C1 H1B 0.9800 .
C1 H1C 0.9800 .
C2 O1 1.214(14) .
C2 N1 1.388(14) .
C3 N1 1.434(15) .
C3 C4 1.509(16) .
C3 H3A 0.9900 .
C3 H3B 0.9900 .
C4 C5 1.506(15) .
C4 C6 1.520(16) .
C4 C7 1.571(14) .
C5 N2 1.480(13) .
C5 H5A 0.9900 .
C5 H5B 0.9900 .
C6 N3 1.444(14) .
C6 H6A 0.9900 .
C6 H6B 0.9900 .
C7 O2 1.214(11) .
C7 N4 1.357(12) .
C8 N4 1.491(14) .
C8 C9 1.546(16) .
C8 H8A 0.9900 .
C8 H8B 0.9900 .
C9 C12 1.529(16) .
C9 C11 1.545(15) .
C9 C10 1.570(17) .
C10 N5 1.442(16) .
C10 H10A 0.9900 .
C10 H10B 0.9900 .
C11 N6 1.453(13) .
C11 H11A 0.9900 .
C11 H11B 0.9900 .
C12 O3 1.180(13) .
C12 N7 1.316(15) .
N1 H1 0.8800 .
N2 Ni1 2.097(9) .
N2 H2A 0.9200 .
N2 H2B 0.9200 .
N3 Ni1 2.069(9) .
N3 H3C 0.9200 .
N3 H3D 0.9200 .
N4 H4 0.8800 .
N5 Ni1 2.084(10) 7_566
N5 H5C 0.9200 .
N5 H5D 0.9200 .
N6 Ni1 2.097(8) 7_566
N6 H6C 0.9200 .
N6 H6D 0.9200 .
N7 H7A 0.8800 .
N7 H7B 0.8800 .
N1M O1M 1.184(12) .
N1M O3M 1.213(11) .
N1M O2M 1.311(13) .
N2MA O4MA 1.222(9) .
N2MA O4MA 1.222(9) 2_675
N2MA O5MA 1.226(12) .
N3M O9M 1.223(15) .
N3M O7M 1.227(15) .
N3M O8M 1.235(15) .
N2MB O4MB 1.224(15) .
N2MB O5MB 1.228(16) .
N2MB O6MB 1.239(15) .
Ni1 O2 2.050(7) .
Ni1 N5 2.084(10) 8_646
Ni1 N6 2.097(8) 8_646
Ni1 O2M 2.138(8) .
